data_2239795
loop_
_publ_author_name
'Saithong, Saowanit'
'Klongkleaw, Pirawan'
'Pakawatchai, Chaveng'
'Mokakul, Jedsada'

_publ_section_title
;
 Crystal structure of
 [3-(4,5-dihydro-1,3-thiazolin-2-yl-\k<i>N</i>)-1,3-thiazolidine-2-thione-\k<i>S</i>^2^](1,3-thiazolidine-2-thione-\k<i>S</i>^2^)copper(I)
 nitrate
;
_journal_coeditor_code SJ5420
_journal_issue 8
_journal_name_full 'Acta Crystallographica Section E'
_journal_page_first 91
_journal_page_last 93
_journal_paper_doi 10.1107/S160053681401544X
_journal_volume 70
_journal_year 2014
_chemical_formula_iupac '[Cu (C3 H5 N S2) (C6 H8 N2 S3)] N O3'
_chemical_formula_moiety 'C9 H13 Cu N3 S5 +, N O3 -'
_chemical_formula_sum 'C9 H13 Cu N4 O3 S5'
_chemical_formula_weight 449.13
_chemical_name_systematic
'[3-(4,5-Dihydro-1,3-thiazolin-2-yl-\k<i>N</i>)-1,3-thiazolidine-2-thione-\k<i>S</i>^2^](1,3-thiazolidine-2-thione-\k<i>S</i>^2^)copper(I) nitrate'
_space_group_IT_number 11
_symmetry_cell_setting monoclinic
_symmetry_space_group_name_Hall '-P 2yb'
_symmetry_space_group_name_H-M 'P 1 21/m 1'
_atom_sites_solution_hydrogens geom
_atom_sites_solution_primary direct
_atom_sites_solution_secondary difmap
_audit_creation_method SHELXL-97
_cell_angle_alpha 90.00
_cell_angle_beta 102.0780(10)
_cell_angle_gamma 90.00
_cell_formula_units_Z 2
_cell_length_a 9.8937(6)
_cell_length_b 6.9932(5)
_cell_length_c 11.8054(7)
_cell_measurement_reflns_used 3943
_cell_measurement_temperature 293(2)
_cell_measurement_theta_max 27.96
_cell_measurement_theta_min 2.45
_cell_volume 798.72(9)
_computing_cell_refinement 'SAINT (Bruker, 2003)'
_computing_data_collection 'SMART (Bruker, 1998)'
_computing_data_reduction 'SAINT (Bruker, 2003)'
_computing_molecular_graphics 'Mercury (Macrae <i>et al.</i>, 2008)'
_computing_publication_material 'SHELXTL (Sheldrick, 2008), PLATON (Spek, 2009) and publCIF (Westrip, 2010)'
_computing_structure_refinement '<i>ShelXle</i> (H\"ubschle <i>et al.</i>, 2011) and SHELXTL (Sheldrick, 2008)'
_computing_structure_solution 'SHELXTL (Sheldrick, 2008)'
_diffrn_ambient_temperature 293(2)
_diffrn_measured_fraction_theta_full 1.000
_diffrn_measured_fraction_theta_max 1.000
_diffrn_measurement_device_type 'Bruker APEX CCD area-detector'
_diffrn_measurement_method 'Frames, each covering 0.3 \% in \w'
_diffrn_radiation_monochromator graphite
_diffrn_radiation_source 'fine-focus sealed tube'
_diffrn_radiation_type MoK\a
_diffrn_radiation_wavelength 0.71073
_diffrn_reflns_av_R_equivalents 0.0258
_diffrn_reflns_av_sigmaI/netI 0.0156
_diffrn_reflns_limit_h_max 11
_diffrn_reflns_limit_h_min -11
_diffrn_reflns_limit_k_max 8
_diffrn_reflns_limit_k_min -8
_diffrn_reflns_limit_l_max 14
_diffrn_reflns_limit_l_min -14
_diffrn_reflns_number 8700
_diffrn_reflns_theta_full 25.00
_diffrn_reflns_theta_max 25.00
_diffrn_reflns_theta_min 1.76
_diffrn_standards_decay_% 0
_diffrn_standards_number 0
_exptl_absorpt_coefficient_mu 2.035
_exptl_absorpt_correction_T_max 1.000
_exptl_absorpt_correction_T_min 0.814
_exptl_absorpt_correction_type multi-scan
_exptl_absorpt_process_details '(SADABS; Bruker, 2003)'
_exptl_crystal_colour yellow
_exptl_crystal_density_diffrn 1.867
_exptl_crystal_density_method 'not measured'
_exptl_crystal_description block
_exptl_crystal_F_000 456
_exptl_crystal_size_max 0.346
_exptl_crystal_size_mid 0.116
_exptl_crystal_size_min 0.06
_refine_diff_density_max 0.367
_refine_diff_density_min -0.269
_refine_ls_extinction_coef 0.0074(13)
_refine_ls_extinction_expression Fc^*^=kFc[1+0.001xFc^2^\l^3^/sin(2\q)]^-1/4^
_refine_ls_extinction_method 'SHELXTL (Sheldrick, 2008)'
_refine_ls_goodness_of_fit_ref 1.065
_refine_ls_hydrogen_treatment mixed
_refine_ls_matrix_type full
_refine_ls_number_parameters 133
_refine_ls_number_reflns 1534
_refine_ls_number_restraints 1
_refine_ls_restrained_S_all 1.065
_refine_ls_R_factor_all 0.0316
_refine_ls_R_factor_gt 0.0290
_refine_ls_shift/su_max 0.001
_refine_ls_shift/su_mean 0.000
_refine_ls_structure_factor_coef Fsqd
_refine_ls_weighting_details 'calc w=1/[\s^2^(Fo^2^)+(0.0471P)^2^+0.3435P] where P=(Fo^2^+2Fc^2^)/3'
_refine_ls_weighting_scheme calc
_refine_ls_wR_factor_gt 0.0787
_refine_ls_wR_factor_ref 0.0804
_reflns_number_gt 1402
_reflns_number_total 1534
_reflns_threshold_expression I>2s(I)
_cod_data_source_file sj5420sup1.cf
_cod_data_source_block I
_cod_original_sg_symbol_H-M 'P 21/m '
_cod_database_code 2239795
_cod_database_fobs_code 2239795

loop_
_symmetry_equiv_pos_as_xyz
'x, y, z'
'-x, y+1/2, -z'
'-x, -y, -z'
'x, -y-1/2, z'

loop_
_atom_site_type_symbol
_atom_site_label
_atom_site_fract_x
_atom_site_fract_y
_atom_site_fract_z
_atom_site_U_iso_or_equiv
_atom_site_adp_type
_atom_site_calc_flag
_atom_site_refinement_flags
_atom_site_occupancy
_atom_site_symmetry_multiplicity
Cu Cu1 0.53707(4) 0.2500 0.52014(4) 0.05377(19) Uani d S 1 2
S S1 0.75417(8) 0.2500 0.60684(7) 0.0471(2) Uani d S 1 2
S S2 0.61224(9) 0.2500 0.80799(8) 0.0494(2) Uani d S 1 2
S S3 0.34723(10) 0.2500 0.58878(8) 0.0641(3) Uani d S 1 2
S S4 0.05567(9) 0.2500 0.50537(9) 0.0571(3) Uani d S 1 2
S S5 0.28736(10) 0.2500 0.15159(7) 0.0527(3) Uani d S 1 2
N N1 0.8731(3) 0.2500 0.8311(3) 0.0509(7) Uani d SD 1 2
H H1 0.951(3) 0.2500 0.813(3) 0.061 Uiso d SD 1 2
N N2 0.2147(3) 0.2500 0.3586(2) 0.0404(6) Uani d S 1 2
N N3 0.4543(3) 0.2500 0.3544(2) 0.0446(6) Uani d S 1 2
C C1 0.7591(3) 0.2500 0.7514(3) 0.0408(7) Uani d S 1 2
C C2 0.7099(4) 0.2500 0.9567(3) 0.0565(9) Uani d S 1 2
H H2A 0.6879 0.3626 0.9973 0.068 Uiso calc PR 0.50 1
H H2B 0.6879 0.1374 0.9973 0.068 Uiso calc PR 0.50 1
C C3 0.8615(4) 0.2500 0.9509(3) 0.0654(11) Uani d S 1 2
H H3A 0.9066 0.3624 0.9897 0.079 Uiso calc PR 0.50 1
H H3B 0.9066 0.1376 0.9897 0.079 Uiso calc PR 0.50 1
C C4 0.2171(3) 0.2500 0.4737(3) 0.0434(7) Uani d S 1 2
C C5 -0.0321(4) 0.2500 0.3563(4) 0.0737(12) Uani d S 1 2
H H5A -0.0901 0.1375 0.3396 0.088 Uiso calc PR 0.50 1
H H5B -0.0901 0.3625 0.3396 0.088 Uiso calc PR 0.50 1
C C6 0.0736(3) 0.2500 0.2847(3) 0.0592(10) Uani d S 1 2
H H6A 0.0618 0.3623 0.2354 0.071 Uiso calc PR 0.50 1
H H6B 0.0618 0.1377 0.2354 0.071 Uiso calc PR 0.50 1
C C7 0.3273(3) 0.2500 0.3040(3) 0.0392(7) Uani d S 1 2
C C8 0.4694(4) 0.2500 0.1485(3) 0.0577(9) Uani d S 1 2
H H8A 0.4926 0.1374 0.1085 0.069 Uiso calc PR 0.50 1
H H8B 0.4926 0.3626 0.1085 0.069 Uiso calc PR 0.50 1
C C9 0.5473(4) 0.2500 0.2725(3) 0.0542(9) Uani d S 1 2
H H9A 0.6062 0.1379 0.2861 0.065 Uiso calc PR 0.50 1
H H9B 0.6062 0.3621 0.2861 0.065 Uiso calc PR 0.50 1
N N4 0.2237(3) 0.2500 0.8549(2) 0.0596(9) Uani d S 1 2
O O1 0.1564(3) 0.1019(4) 0.8343(2) 0.1071(8) Uani d . 1 1
O O2 0.3440(3) 0.2500 0.8948(3) 0.1254(18) Uani d S 1 2

loop_
_atom_site_aniso_label
_atom_site_aniso_U_11
_atom_site_aniso_U_22
_atom_site_aniso_U_33
_atom_site_aniso_U_12
_atom_site_aniso_U_13
_atom_site_aniso_U_23
Cu1 0.0365(3) 0.0762(4) 0.0445(3) 0.000 -0.00081(18) 0.000
S1 0.0334(4) 0.0643(5) 0.0435(5) 0.000 0.0076(3) 0.000
S2 0.0366(4) 0.0644(5) 0.0474(5) 0.000 0.0093(4) 0.000
S3 0.0403(5) 0.1106(8) 0.0396(5) 0.000 0.0045(4) 0.000
S4 0.0369(5) 0.0729(6) 0.0632(6) 0.000 0.0145(4) 0.000
S5 0.0501(5) 0.0668(6) 0.0383(4) 0.000 0.0025(4) 0.000
N1 0.0345(15) 0.0683(19) 0.0471(16) 0.000 0.0020(12) 0.000
N2 0.0313(13) 0.0443(14) 0.0427(15) 0.000 0.0010(11) 0.000
N3 0.0350(14) 0.0541(16) 0.0438(15) 0.000 0.0059(11) 0.000
C1 0.0339(16) 0.0407(16) 0.0461(18) 0.000 0.0046(13) 0.000
C2 0.060(2) 0.066(2) 0.0425(18) 0.000 0.0085(16) 0.000
C3 0.053(2) 0.091(3) 0.047(2) 0.000 -0.0020(17) 0.000
C4 0.0358(16) 0.0442(17) 0.0495(18) 0.000 0.0076(14) 0.000
C5 0.039(2) 0.110(4) 0.068(3) 0.000 0.0015(18) 0.000
C6 0.0361(18) 0.080(3) 0.055(2) 0.000 -0.0037(16) 0.000
C7 0.0390(17) 0.0391(16) 0.0380(16) 0.000 0.0044(13) 0.000
C8 0.055(2) 0.069(2) 0.052(2) 0.000 0.0168(17) 0.000
C9 0.0401(18) 0.072(2) 0.052(2) 0.000 0.0131(15) 0.000
N4 0.0409(17) 0.101(3) 0.0340(15) 0.000 0.0022(12) 0.000
O1 0.110(2) 0.0932(18) 0.122(2) -0.0237(16) 0.0328(17) -0.0061(17)
O2 0.0409(16) 0.273(6) 0.0588(18) 0.000 0.0021(14) 0.000

loop_
_atom_type_symbol
_atom_type_description
_atom_type_scat_dispersion_real
_atom_type_scat_dispersion_imag
_atom_type_scat_source
C C 0.0033 0.0016 'International Tables Vol C Tables 4.2.6.8 and 6.1.1.4'
H H 0.0000 0.0000 'International Tables Vol C Tables 4.2.6.8 and 6.1.1.4'
N N 0.0061 0.0033 'International Tables Vol C Tables 4.2.6.8 and 6.1.1.4'
O O 0.0106 0.0060 'International Tables Vol C Tables 4.2.6.8 and 6.1.1.4'
S S 0.1246 0.1234 'International Tables Vol C Tables 4.2.6.8 and 6.1.1.4'
Cu Cu 0.3201 1.2651 'International Tables Vol C Tables 4.2.6.8 and 6.1.1.4'

loop_
_geom_angle_atom_site_label_1
_geom_angle_atom_site_label_2
_geom_angle_atom_site_label_3
_geom_angle_site_symmetry_3
_geom_angle
N3 Cu1 S1 . 129.45(8)
N3 Cu1 S3 . 99.07(8)
S1 Cu1 S3 . 131.48(4)
C1 S1 Cu1 . 106.90(11)
C1 S2 C2 . 93.06(16)
C4 S3 Cu1 . 105.89(12)
C4 S4 C5 . 93.88(18)
C7 S5 C8 . 90.55(16)
C1 N1 C3 . 118.1(3)
C1 N1 H1 . 121(3)
C3 N1 H1 . 121(3)
C4 N2 C7 . 127.9(3)
C4 N2 C6 . 114.0(3)
C7 N2 C6 . 118.1(3)
C7 N3 C9 . 112.7(3)
C7 N3 Cu1 . 129.3(2)
C9 N3 Cu1 . 118.0(2)
N1 C1 S1 . 124.2(3)
N1 C1 S2 . 113.1(2)
S1 C1 S2 . 122.75(18)
C3 C2 S2 . 106.7(3)
C3 C2 H2A . 110.4
S2 C2 H2A . 110.4
C3 C2 H2B . 110.4
S2 C2 H2B . 110.4
H2A C2 H2B . 108.6
N1 C3 C2 . 109.0(3)
N1 C3 H3A . 109.9
C2 C3 H3A . 109.9
N1 C3 H3B . 109.9
C2 C3 H3B . 109.9
H3A C3 H3B . 108.3
N2 C4 S3 . 131.9(3)
N2 C4 S4 . 113.4(2)
S3 C4 S4 . 114.7(2)
C6 C5 S4 . 107.9(3)
C6 C5 H5A . 110.1
S4 C5 H5A . 110.1
C6 C5 H5B . 110.1
S4 C5 H5B . 110.1
H5A C5 H5B . 108.4
C5 C6 N2 . 110.9(3)
C5 C6 H6A . 109.5
N2 C6 H6A . 109.5
C5 C6 H6B . 109.5
N2 C6 H6B . 109.5
H6A C6 H6B . 108.1
N3 C7 N2 . 126.0(3)
N3 C7 S5 . 117.8(2)
N2 C7 S5 . 116.2(2)
C9 C8 S5 . 106.8(2)
C9 C8 H8A . 110.4
S5 C8 H8A . 110.4
C9 C8 H8B . 110.4
S5 C8 H8B . 110.4
H8A C8 H8B . 108.6
N3 C9 C8 . 112.1(3)
N3 C9 H9A . 109.2
C8 C9 H9A . 109.2
N3 C9 H9B . 109.2
C8 C9 H9B . 109.2
H9A C9 H9B . 107.9
O2 N4 O1 . 122.47(18)
O2 N4 O1 4_565 122.47(18)
O1 N4 O1 4_565 115.0(4)

loop_
_geom_bond_atom_site_label_1
_geom_bond_atom_site_label_2
_geom_bond_site_symmetry_2
_geom_bond_distance
_geom_bond_publ_flag
Cu1 N3 . 1.956(3) y
Cu1 S1 . 2.1774(9) y
Cu1 S3 . 2.1957(10) y
S1 C1 . 1.698(3) ?
S2 C1 . 1.721(3) ?
S2 C2 . 1.818(4) ?
S3 C4 . 1.665(3) ?
S4 C4 . 1.715(3) ?
S4 C5 . 1.792(4) ?
S5 C7 . 1.760(3) ?
S5 C8 . 1.810(4) ?
N1 C1 . 1.308(4) ?
N1 C3 . 1.443(5) ?
N1 H1 . 0.841(19) ?
N2 C4 . 1.354(4) ?
N2 C7 . 1.398(4) ?
N2 C6 . 1.483(4) ?
N3 C7 . 1.273(4) ?
N3 C9 . 1.468(4) ?
C2 C3 . 1.516(5) ?
C2 H2A . 0.9700 ?
C2 H2B . 0.9700 ?
C3 H3A . 0.9700 ?
C3 H3B . 0.9700 ?
C5 C6 . 1.475(6) ?
C5 H5A . 0.9700 ?
C5 H5B . 0.9700 ?
C6 H6A . 0.9700 ?
C6 H6B . 0.9700 ?
C8 C9 . 1.505(5) ?
C8 H8A . 0.9700 ?
C8 H8B . 0.9700 ?
C9 H9A . 0.9700 ?
C9 H9B . 0.9700 ?
N4 O2 . 1.185(4) ?
N4 O1 . 1.228(3) ?
N4 O1 4_565 1.228(3) ?

loop_
_geom_hbond_atom_site_label_D
_geom_hbond_atom_site_label_H
_geom_hbond_atom_site_label_A
_geom_hbond_site_symmetry_A
_geom_hbond_distance_DH
_geom_hbond_distance_HA
_geom_hbond_distance_DA
_geom_hbond_angle_DHA
N1 H1 O1 1_655 0.841(19) 2.25(2) 2.981(4) 146(2)
N1 H1 O1 4_665 0.841(19) 2.25(2) 2.981(4) 146(2)
C5 H5A O1 3_556 0.97 2.62 3.388(4) 135.8

loop_
_geom_torsion_atom_site_label_1
_geom_torsion_atom_site_label_2
_geom_torsion_atom_site_label_3
_geom_torsion_atom_site_label_4
_geom_torsion
N3 Cu1 S1 C1 180.0
S3 Cu1 S1 C1 0.0
N3 Cu1 S3 C4 0.0
S1 Cu1 S3 C4 180.0
S1 Cu1 N3 C7 180.0
S3 Cu1 N3 C7 0.0
S1 Cu1 N3 C9 0.0
S3 Cu1 N3 C9 180.0
C3 N1 C1 S1 180.0
C3 N1 C1 S2 0.0
Cu1 S1 C1 N1 180.0
Cu1 S1 C1 S2 0.0
C2 S2 C1 N1 0.0
C2 S2 C1 S1 180.0
C1 S2 C2 C3 0.0
C1 N1 C3 C2 0.0000(10)
S2 C2 C3 N1 0.0000(10)
C7 N2 C4 S3 0.0
C6 N2 C4 S3 180.0
C7 N2 C4 S4 180.0
C6 N2 C4 S4 0.0
Cu1 S3 C4 N2 0.0
Cu1 S3 C4 S4 180.0
C5 S4 C4 N2 0.0
C5 S4 C4 S3 180.0
C4 S4 C5 C6 0.0
S4 C5 C6 N2 0.0
C4 N2 C6 C5 0.0
C7 N2 C6 C5 180.0
C9 N3 C7 N2 180.0
Cu1 N3 C7 N2 0.0
C9 N3 C7 S5 0.0
Cu1 N3 C7 S5 180.0
C4 N2 C7 N3 0.0
C6 N2 C7 N3 180.0
C4 N2 C7 S5 180.0
C6 N2 C7 S5 0.0
C8 S5 C7 N3 0.0
C8 S5 C7 N2 180.0
C7 S5 C8 C9 0.0
C7 N3 C9 C8 0.0
Cu1 N3 C9 C8 180.0
S5 C8 C9 N3 0.0
